data_7054184
loop_
_publ_author_name
'Fisher, Matthew G.'
'Gale, Philip A.'
'Light, Mark E.'

_publ_section_title
;
 A simple benzimidazole-based receptor for barbiturate and urea neutral
 guests that functions in polar solvent mixtures
;
_journal_issue 9
_journal_name_full 'New Journal of Chemistry'
_journal_page_first 1583
_journal_paper_doi 10.1039/b705854c
_journal_volume 31
_journal_year 2007
_chemical_compound_source 'Matthew Fisher'
_chemical_formula_sum 'C23 H21 N7 O3 S'
_chemical_formula_weight 475.53
_chemical_name_systematic
;
?
;
_space_group_IT_number 14
_symmetry_cell_setting monoclinic
_symmetry_space_group_name_Hall '-P 2yn'
_symmetry_space_group_name_H-M 'P 1 21/n 1'
_atom_sites_solution_hydrogens geom
_atom_sites_solution_primary direct
_atom_sites_solution_secondary difmap
_audit_creation_method SHELXL-97
_cell_angle_alpha 90.00
_cell_angle_beta 102.8420(10)
_cell_angle_gamma 90.00
_cell_formula_units_Z 4
_cell_length_a 19.3932(4)
_cell_length_b 5.87740(10)
_cell_length_c 19.4872(4)
_cell_measurement_reflns_used 28999
_cell_measurement_temperature 120(2)
_cell_measurement_theta_max 27.48
_cell_measurement_theta_min 2.91
_cell_volume 2165.62(7)
_computing_cell_refinement 'DENZO (Otwinowski & Minor, 1997) & COLLECT (Hooft, R.W.W., 1998)'
_computing_data_collection 'COLLECT (Hooft, R.W.W., 1998)'
_computing_data_reduction 'DENZO (Otwinowski & Minor, 1997) & COLLECT (Hooft, R.W.W., 1998)'
_computing_molecular_graphics 'CAMERON (Watkin, et al., 1993)'
_computing_publication_material 'WINGX (Farrugia, 1998)'
_computing_structure_refinement 'SHELXL-97 (Sheldrick, 1997)'
_computing_structure_solution 'SHELXS-97 (Sheldrick, 1997)'
_diffrn_ambient_temperature 120(2)
_diffrn_detector_area_resol_mean 9.091
_diffrn_measured_fraction_theta_full 0.998
_diffrn_measured_fraction_theta_max 0.998
_diffrn_measurement_device_type 'Bruker-Nonius CCD camera on \k-goniostat'
_diffrn_measurement_method '\f & \w scans to fill the asymmetric unit'
_diffrn_radiation_monochromator graphite
_diffrn_radiation_source 'Bruker Nonius FR591 Rotating Anode'
_diffrn_radiation_type MoK\a
_diffrn_radiation_wavelength 0.71073
_diffrn_reflns_av_R_equivalents 0.0594
_diffrn_reflns_av_sigmaI/netI 0.0503
_diffrn_reflns_limit_h_max 25
_diffrn_reflns_limit_h_min -25
_diffrn_reflns_limit_k_max 7
_diffrn_reflns_limit_k_min -7
_diffrn_reflns_limit_l_max 22
_diffrn_reflns_limit_l_min -25
_diffrn_reflns_number 29058
_diffrn_reflns_theta_full 27.48
_diffrn_reflns_theta_max 27.48
_diffrn_reflns_theta_min 3.16
_diffrn_standards_number 0
_exptl_absorpt_coefficient_mu 0.193
_exptl_absorpt_correction_T_max 0.9923
_exptl_absorpt_correction_T_min 0.9256
_exptl_absorpt_correction_type multi-scan
_exptl_absorpt_process_details
;
SADABS V2.10 (Sheldrick, G.M., 2003)
;
_exptl_crystal_colour 'Pale Yellow'
_exptl_crystal_density_diffrn 1.458
_exptl_crystal_density_method 'not measured'
_exptl_crystal_description Slab
_exptl_crystal_F_000 992
_exptl_crystal_size_max 0.35
_exptl_crystal_size_mid 0.2
_exptl_crystal_size_min 0.04
_refine_diff_density_max 0.490
_refine_diff_density_min -0.612
_refine_diff_density_rms 0.166
_refine_ls_extinction_coef 0.030(2)
_refine_ls_extinction_expression Fc^*^=kFc[1+0.001xFc^2^\l^3^/sin(2\q)]^-1/4^
_refine_ls_extinction_method SHELXL
_refine_ls_goodness_of_fit_ref 1.082
_refine_ls_hydrogen_treatment mixed
_refine_ls_matrix_type full
_refine_ls_number_parameters 326
_refine_ls_number_reflns 4975
_refine_ls_number_restraints 0
_refine_ls_restrained_S_all 1.082
_refine_ls_R_factor_all 0.0681
_refine_ls_R_factor_gt 0.0505
_refine_ls_shift/su_max 0.000
_refine_ls_shift/su_mean 0.000
_refine_ls_structure_factor_coef Fsqd
_refine_ls_weighting_details 'calc w=1/[\s^2^(Fo^2^)+(0.0732P)^2^+0.7640P] where P=(Fo^2^+2Fc^2^)/3'
_refine_ls_weighting_scheme calc
_refine_ls_wR_factor_gt 0.1252
_refine_ls_wR_factor_ref 0.1377
_reflns_number_gt 3961
_reflns_number_total 4975
_reflns_threshold_expression >2sigma(I)
_cod_data_source_file b705854c.txt
_cod_data_source_block 2007sot0175
_cod_depositor_comments
;
The following automatic conversions were performed:

'_symmetry_cell_setting' value 'Monoclinic' changed to 'monoclinic'
according to
/usr/data/users/saulius/automatic-downloads/retrospective/RSC/lib/dictionaries/cif_core.dic
dictionary named 'cif_core.dic' version 2.4.2 from 2011-04-26.

Automatic conversion script
Id: cif_fix_values 2281 2013-09-26 08:29:07Z andrius 
;
_cod_original_sg_symbol_H-M P2(1)/n
_cod_database_code 7054184

loop_
_symmetry_equiv_pos_as_xyz
'x, y, z'
'-x+1/2, y+1/2, -z+1/2'
'-x, -y, -z'
'x-1/2, -y-1/2, z-1/2'

loop_
_atom_site_label
_atom_site_type_symbol
_atom_site_fract_x
_atom_site_fract_y
_atom_site_fract_z
_atom_site_U_iso_or_equiv
_atom_site_adp_type
_atom_site_occupancy
_atom_site_symmetry_multiplicity
_atom_site_calc_flag
_atom_site_refinement_flags
C1 C 0.78162(10) 0.0694(3) 0.42217(9) 0.0214(4) Uani 1 1 d .
C2 C 0.84514(10) 0.1610(3) 0.41209(10) 0.0250(4) Uani 1 1 d .
H2 H 0.8464 0.3059 0.3909 0.030 Uiso 1 1 calc R
C3 C 0.90626(10) 0.0337(4) 0.43403(10) 0.0279(4) Uani 1 1 d .
H3 H 0.9498 0.0911 0.4267 0.033 Uiso 1 1 calc R
C4 C 0.90499(11) -0.1780(4) 0.46681(10) 0.0286(4) Uani 1 1 d .
H4 H 0.9479 -0.2605 0.4813 0.034 Uiso 1 1 calc R
C5 C 0.84299(10) -0.2704(3) 0.47877(10) 0.0260(4) Uani 1 1 d .
H5 H 0.8424 -0.4122 0.5020 0.031 Uiso 1 1 calc R
C6 C 0.78157(10) -0.1438(3) 0.45480(10) 0.0227(4) Uani 1 1 d .
C7 C 0.67409(10) -0.0023(3) 0.42299(9) 0.0223(4) Uani 1 1 d .
C8 C 0.55947(10) -0.1466(3) 0.43350(10) 0.0242(4) Uani 1 1 d .
C9 C 0.48142(10) -0.1028(3) 0.41286(10) 0.0219(4) Uani 1 1 d .
C10 C 0.43565(11) -0.2452(3) 0.43886(10) 0.0259(4) Uani 1 1 d .
H10 H 0.4532 -0.3717 0.4678 0.031 Uiso 1 1 calc R
C11 C 0.36408(10) -0.1977(3) 0.42140(10) 0.0267(4) Uani 1 1 d .
H11 H 0.3316 -0.2893 0.4391 0.032 Uiso 1 1 calc R
C12 C 0.34027(10) -0.0142(3) 0.37753(10) 0.0249(4) Uani 1 1 d .
H12 H 0.2913 0.0217 0.3644 0.030 Uiso 1 1 calc R
C13 C 0.38999(10) 0.1154(3) 0.35333(9) 0.0200(4) Uani 1 1 d .
C14 C 0.36580(9) 0.3156(3) 0.30577(9) 0.0198(4) Uani 1 1 d .
C15 C 0.40947(9) 0.6148(3) 0.24018(9) 0.0194(4) Uani 1 1 d .
C16 C 0.36056(10) 0.9087(3) 0.17829(9) 0.0200(4) Uani 1 1 d .
C17 C 0.31839(10) 1.0842(3) 0.14445(10) 0.0232(4) Uani 1 1 d .
H17 H 0.2698 1.0956 0.1458 0.028 Uiso 1 1 calc R
C18 C 0.35018(10) 1.2416(3) 0.10875(10) 0.0251(4) Uani 1 1 d .
H18 H 0.3231 1.3650 0.0854 0.030 Uiso 1 1 calc R
C19 C 0.42161(11) 1.2223(3) 0.10635(10) 0.0254(4) Uani 1 1 d .
H19 H 0.4418 1.3324 0.0810 0.030 Uiso 1 1 calc R
C20 C 0.46336(10) 1.0471(3) 0.14000(10) 0.0236(4) Uani 1 1 d .
H20 H 0.5116 1.0343 0.1376 0.028 Uiso 1 1 calc R
C21 C 0.43253(10) 0.8893(3) 0.17770(9) 0.0200(4) Uani 1 1 d .
C22 C 0.66393(11) 0.2200(4) 0.22734(11) 0.0303(5) Uani 1 1 d .
H22A H 0.6943 0.1947 0.2741 0.045 Uiso 1 1 calc R
H22B H 0.6912 0.2958 0.1972 0.045 Uiso 1 1 calc R
H22C H 0.6464 0.0735 0.2065 0.045 Uiso 1 1 calc R
C23 C 0.64058(12) 0.6259(4) 0.28050(12) 0.0331(5) Uani 1 1 d .
H23A H 0.6085 0.7450 0.2897 0.050 Uiso 1 1 calc R
H23B H 0.6714 0.6881 0.2515 0.050 Uiso 1 1 calc R
H23C H 0.6695 0.5711 0.3252 0.050 Uiso 1 1 calc R
N1 N 0.71131(9) -0.1846(3) 0.45539(9) 0.0243(4) Uani 1 1 d .
N2 N 0.71293(8) 0.1571(3) 0.40309(8) 0.0234(4) Uani 1 1 d .
N3 N 0.60084(8) 0.0084(3) 0.40964(9) 0.0235(4) Uani 1 1 d .
N4 N 0.45930(8) 0.0751(3) 0.37086(8) 0.0205(3) Uani 1 1 d .
N5 N 0.41804(8) 0.4234(3) 0.28278(8) 0.0205(3) Uani 1 1 d .
N6 N 0.46253(8) 0.7033(3) 0.21753(8) 0.0215(3) Uani 1 1 d .
N7 N 0.34680(8) 0.7273(3) 0.21902(8) 0.0202(3) Uani 1 1 d .
H99 H 0.4623(15) 0.357(5) 0.2899(14) 0.055(8) Uiso 1 1 d .
H97 H 0.3072(14) 0.689(4) 0.2316(13) 0.041(7) Uiso 1 1 d .
H96 H 0.6919(14) -0.308(5) 0.4705(14) 0.049(8) Uiso 1 1 d .
H98 H 0.5807(14) 0.113(4) 0.3795(14) 0.045(7) Uiso 1 1 d .
O1 O 0.58349(7) -0.3101(2) 0.47066(8) 0.0317(4) Uani 1 1 d .
O2 O 0.30305(7) 0.3732(2) 0.29044(7) 0.0246(3) Uani 1 1 d .
O3 O 0.55772(7) 0.2817(2) 0.28960(7) 0.0280(3) Uani 1 1 d .
S1 S 0.59041(2) 0.39605(8) 0.23520(2) 0.02120(16) Uani 1 1 d .

loop_
_atom_site_aniso_label
_atom_site_aniso_U_11
_atom_site_aniso_U_22
_atom_site_aniso_U_33
_atom_site_aniso_U_23
_atom_site_aniso_U_13
_atom_site_aniso_U_12
C1 0.0213(9) 0.0262(10) 0.0161(8) -0.0006(7) 0.0026(7) 0.0009(7)
C2 0.0241(10) 0.0271(10) 0.0237(10) -0.0024(8) 0.0050(8) -0.0029(8)
C3 0.0209(10) 0.0371(11) 0.0253(10) -0.0084(8) 0.0046(8) -0.0036(8)
C4 0.0232(10) 0.0347(11) 0.0259(10) -0.0056(8) 0.0014(8) 0.0041(8)
C5 0.0268(10) 0.0267(10) 0.0228(9) 0.0003(8) 0.0024(8) 0.0051(8)
C6 0.0235(10) 0.0269(10) 0.0181(9) -0.0009(7) 0.0056(7) -0.0005(7)
C7 0.0234(10) 0.0242(9) 0.0195(9) 0.0034(7) 0.0051(7) 0.0022(7)
C8 0.0252(10) 0.0253(10) 0.0232(10) 0.0048(8) 0.0073(8) -0.0002(8)
C9 0.0222(9) 0.0221(9) 0.0211(9) 0.0015(7) 0.0043(7) -0.0006(7)
C10 0.0278(10) 0.0246(10) 0.0243(10) 0.0056(8) 0.0039(8) -0.0044(8)
C11 0.0252(10) 0.0287(10) 0.0261(10) 0.0048(8) 0.0054(8) -0.0080(8)
C12 0.0210(9) 0.0295(10) 0.0235(9) 0.0015(8) 0.0033(8) -0.0057(8)
C13 0.0211(9) 0.0209(9) 0.0189(9) -0.0010(7) 0.0062(7) -0.0028(7)
C14 0.0192(9) 0.0212(9) 0.0196(9) -0.0023(7) 0.0056(7) -0.0009(7)
C15 0.0186(9) 0.0185(9) 0.0207(9) -0.0007(7) 0.0038(7) 0.0008(7)
C16 0.0212(9) 0.0204(9) 0.0184(9) -0.0016(7) 0.0042(7) -0.0013(7)
C17 0.0239(10) 0.0238(10) 0.0215(9) 0.0010(7) 0.0042(8) 0.0042(7)
C18 0.0296(11) 0.0232(9) 0.0206(9) 0.0034(7) 0.0018(8) 0.0036(8)
C19 0.0325(11) 0.0219(9) 0.0213(9) 0.0023(7) 0.0050(8) -0.0052(8)
C20 0.0215(9) 0.0249(9) 0.0244(9) -0.0004(8) 0.0054(8) -0.0040(7)
C21 0.0189(9) 0.0207(9) 0.0202(9) -0.0013(7) 0.0037(7) -0.0005(7)
C22 0.0314(11) 0.0331(11) 0.0283(10) 0.0045(9) 0.0105(9) 0.0077(9)
C23 0.0294(11) 0.0306(11) 0.0396(12) -0.0063(9) 0.0086(9) -0.0058(9)
N1 0.0227(8) 0.0244(9) 0.0258(8) 0.0050(7) 0.0053(7) 0.0026(7)
N2 0.0230(8) 0.0250(8) 0.0213(8) 0.0025(6) 0.0034(6) -0.0001(6)
N3 0.0201(8) 0.0256(8) 0.0245(8) 0.0088(7) 0.0044(7) 0.0023(7)
N4 0.0202(8) 0.0218(8) 0.0198(8) 0.0007(6) 0.0051(6) -0.0011(6)
N5 0.0168(8) 0.0197(8) 0.0256(8) 0.0035(6) 0.0058(6) 0.0011(6)
N6 0.0175(8) 0.0204(8) 0.0272(8) 0.0028(6) 0.0062(6) -0.0005(6)
N7 0.0168(8) 0.0213(8) 0.0231(8) 0.0035(6) 0.0058(6) 0.0011(6)
O1 0.0269(8) 0.0300(8) 0.0383(8) 0.0153(6) 0.0071(6) 0.0007(6)
O2 0.0176(7) 0.0270(7) 0.0304(7) 0.0024(6) 0.0078(6) 0.0009(5)
O3 0.0215(7) 0.0361(8) 0.0277(7) 0.0123(6) 0.0081(6) 0.0018(6)
S1 0.0196(3) 0.0231(3) 0.0217(3) 0.00317(17) 0.00615(18) 0.00055(17)

loop_
_atom_type_symbol
_atom_type_description
_atom_type_scat_dispersion_real
_atom_type_scat_dispersion_imag
_atom_type_scat_source
C C 0.0033 0.0016 'International Tables Vol C Tables 4.2.6.8 and 6.1.1.4'
H H 0.0000 0.0000 'International Tables Vol C Tables 4.2.6.8 and 6.1.1.4'
N N 0.0061 0.0033 'International Tables Vol C Tables 4.2.6.8 and 6.1.1.4'
O O 0.0106 0.0060 'International Tables Vol C Tables 4.2.6.8 and 6.1.1.4'
S S 0.1246 0.1234 'International Tables Vol C Tables 4.2.6.8 and 6.1.1.4'

loop_
_geom_angle_atom_site_label_1
_geom_angle_atom_site_label_2
_geom_angle_atom_site_label_3
_geom_angle
C2 C1 N2 129.61(17)
C2 C1 C6 119.75(18)
N2 C1 C6 110.63(16)
C3 C2 C1 117.95(18)
C2 C3 C4 121.28(19)
C5 C4 C3 121.90(19)
C4 C5 C6 116.33(18)
N1 C6 C5 132.33(18)
N1 C6 C1 104.93(16)
C5 C6 C1 122.75(18)
N2 C7 N1 114.66(17)
N2 C7 N3 122.86(17)
N1 C7 N3 122.42(17)
O1 C8 N3 123.26(18)
O1 C8 C9 121.28(17)
N3 C8 C9 115.44(16)
N4 C9 C10 123.21(17)
N4 C9 C8 117.73(16)
C10 C9 C8 119.05(17)
C11 C10 C9 118.34(18)
C10 C11 C12 119.10(17)
C11 C12 C13 118.23(18)
N4 C13 C12 123.48(17)
N4 C13 C14 117.06(15)
C12 C13 C14 119.46(17)
O2 C14 N5 124.19(17)
O2 C14 C13 121.24(16)
N5 C14 C13 114.57(16)
N6 C15 N7 114.73(16)
N6 C15 N5 121.58(16)
N7 C15 N5 123.68(16)
C17 C16 N7 132.33(17)
C17 C16 C21 122.60(17)
N7 C16 C21 105.06(15)
C18 C17 C16 117.04(17)
C17 C18 C19 121.18(18)
C20 C19 C18 121.58(18)
C19 C20 C21 118.04(18)
N6 C21 C20 129.80(17)
N6 C21 C16 110.67(15)
C20 C21 C16 119.53(17)
C7 N1 C6 106.26(16)
C7 N2 C1 103.49(15)
C8 N3 C7 124.17(16)
C13 N4 C9 117.61(16)
C14 N5 C15 125.42(16)
C15 N6 C21 103.68(15)
C15 N7 C16 105.85(15)
O3 S1 C23 104.96(10)
O3 S1 C22 105.60(9)
C23 S1 C22 97.05(10)

loop_
_geom_bond_atom_site_label_1
_geom_bond_atom_site_label_2
_geom_bond_distance
C1 C2 1.398(3)
C1 N2 1.399(2)
C1 C6 1.405(3)
C2 C3 1.386(3)
C3 C4 1.401(3)
C4 C5 1.385(3)
C5 C6 1.394(3)
C6 N1 1.386(2)
C7 N2 1.314(2)
C7 N1 1.366(2)
C7 N3 1.388(2)
C8 O1 1.231(2)
C8 N3 1.362(2)
C8 C9 1.500(3)
C9 N4 1.339(2)
C9 C10 1.395(3)
C10 C11 1.382(3)
C11 C12 1.390(3)
C12 C13 1.391(3)
C13 N4 1.332(2)
C13 C14 1.507(3)
C14 O2 1.234(2)
C14 N5 1.353(2)
C15 N6 1.314(2)
C15 N7 1.364(2)
C15 N5 1.386(2)
C16 C17 1.389(3)
C16 N7 1.390(2)
C16 C21 1.403(3)
C17 C18 1.382(3)
C18 C19 1.401(3)
C19 C20 1.382(3)
C20 C21 1.398(3)
C21 N6 1.391(2)
C22 S1 1.795(2)
C23 S1 1.780(2)
O3 S1 1.5085(13)

loop_
_geom_hbond_atom_site_label_D
_geom_hbond_atom_site_label_H
_geom_hbond_atom_site_label_A
_geom_hbond_distance_DH
_geom_hbond_distance_HA
_geom_hbond_distance_DA
_geom_hbond_angle_DHA
_geom_hbond_site_symmetry_A
N5 H99 O3 0.92(3) 1.90(3) 2.809(2) 166(3) .
N5 H99 S1 0.92(3) 2.92(3) 3.6658(16) 139(2) .
N7 H97 O2 0.89(3) 2.19(2) 2.741(2) 120(2) .
N7 H97 O2 0.89(3) 2.35(3) 2.996(2) 130(2) 2
N1 H96 O1 0.90(3) 2.10(3) 2.666(2) 120(2) .
N3 H98 O3 0.88(3) 1.98(3) 2.808(2) 157(2) .
